data_7117370
loop_
_publ_author_name
'Lara Hettmanczyk'
'Sinja Manck'
'Carolin Hoyer'
'Stephan Hohloch'
'Biprajit Sarkar'

_publ_section_title
;
 Heterobimetallic complexes with redox-active mesoionic carbenes as
 metalloligands: electrochemical properties, electronic structures and
 catalysis
;
_journal_name_full Chem.Commun.
_journal_page_first 10949
_journal_paper_doi 10.1039/C5cc01578B
_journal_volume 51
_journal_year 2015
_chemical_formula_sum 'C22 H24 B F4 Fe N3'
_chemical_formula_weight 473.10
_chemical_name_systematic
;
 ?
;
_space_group_IT_number 61
_symmetry_cell_setting orthorhombic
_symmetry_space_group_name_Hall '-P 2ac 2ab'
_symmetry_space_group_name_H-M 'P b c a'
_atom_sites_solution_hydrogens geom
_atom_sites_solution_primary direct
_atom_sites_solution_secondary difmap
_audit_creation_method SHELXL-97
_audit_update_record
;
2014-07-22 deposited with the CCDC.
2015-05-28 downloaded from the CCDC.
;
_cell_angle_alpha 90.
_cell_angle_beta 90.
_cell_angle_gamma 90.
_cell_formula_units_Z 8
_cell_length_a 9.213(5)
_cell_length_b 9.618(5)
_cell_length_c 47.215(5)
_cell_measurement_reflns_used 2201
_cell_measurement_temperature 140(2)
_cell_measurement_theta_max 25.03
_cell_measurement_theta_min 0.86
_cell_volume 4184(3)
_computing_structure_refinement 'SHELXL-97 (Sheldrick, 2008)'
_diffrn_ambient_temperature 140(2)
_diffrn_measured_fraction_theta_full 0.990
_diffrn_measured_fraction_theta_max 0.990
_diffrn_measurement_device_type 'Bruker Smart AXS'
_diffrn_measurement_method 'omega scans'
_diffrn_radiation_monochromator graphite
_diffrn_radiation_source 'fine-focus sealed tube'
_diffrn_radiation_type MoK\a
_diffrn_radiation_wavelength 0.71069
_diffrn_reflns_av_R_equivalents 0.1311
_diffrn_reflns_av_sigmaI/netI 0.0864
_diffrn_reflns_limit_h_max 10
_diffrn_reflns_limit_h_min -10
_diffrn_reflns_limit_k_max 11
_diffrn_reflns_limit_k_min -11
_diffrn_reflns_limit_l_max 56
_diffrn_reflns_limit_l_min -35
_diffrn_reflns_number 21218
_diffrn_reflns_theta_full 25.03
_diffrn_reflns_theta_max 25.03
_diffrn_reflns_theta_min 0.86
_exptl_absorpt_coefficient_mu 0.770
_exptl_absorpt_correction_T_max 0.745
_exptl_absorpt_correction_T_min 0.616
_exptl_absorpt_correction_type multi-scan
_exptl_absorpt_process_details 'Blessing, 1995'
_exptl_crystal_colour yellow
_exptl_crystal_density_diffrn 1.502
_exptl_crystal_density_method 'not measured'
_exptl_crystal_description block
_exptl_crystal_F_000 1952
_exptl_crystal_size_max 0.26
_exptl_crystal_size_mid 0.24
_exptl_crystal_size_min 0.22
_refine_diff_density_max 0.637
_refine_diff_density_min -0.524
_refine_diff_density_rms 0.176
_refine_ls_extinction_method none
_refine_ls_goodness_of_fit_ref 1.075
_refine_ls_hydrogen_treatment constr
_refine_ls_matrix_type full
_refine_ls_number_parameters 281
_refine_ls_number_reflns 3659
_refine_ls_number_restraints 0
_refine_ls_restrained_S_all 1.075
_refine_ls_R_factor_all 0.1331
_refine_ls_R_factor_gt 0.0696
_refine_ls_shift/su_max 0.000
_refine_ls_shift/su_mean 0.000
_refine_ls_structure_factor_coef Fsqd
_refine_ls_weighting_details 'calc w=1/[\s^2^(Fo^2^)+(0.0874P)^2^+11.4952P] where P=(Fo^2^+2Fc^2^)/3'
_refine_ls_weighting_scheme calc
_refine_ls_wR_factor_gt 0.1623
_refine_ls_wR_factor_ref 0.2027
_reflns_number_gt 2201
_reflns_number_total 3659
_reflns_threshold_expression >2\s(I)
_cod_data_source_file c5cc01578b2.cif
_cod_data_source_block sar388m
_cod_original_sg_symbol_H-M Pbca
_cod_database_code 7117370

loop_
_symmetry_equiv_pos_as_xyz
'x, y, z'
'-x+1/2, -y, z+1/2'
'x+1/2, -y+1/2, -z'
'-x, y+1/2, -z+1/2'
'-x, -y, -z'
'x-1/2, y, -z-1/2'
'-x-1/2, y-1/2, z'
'x, -y-1/2, z-1/2'

loop_
_atom_site_label
_atom_site_type_symbol
_atom_site_fract_x
_atom_site_fract_y
_atom_site_fract_z
_atom_site_U_iso_or_equiv
_atom_site_adp_type
_atom_site_occupancy
_atom_site_symmetry_multiplicity
_atom_site_calc_flag
_atom_site_refinement_flags
_atom_site_disorder_assembly
_atom_site_disorder_group
Fe1 Fe 0.97482(9) 0.18597(9) 0.045730(18) 0.0214(3) Uani 1 1 d . . .
F4 F 0.4881(5) 0.1573(5) 0.09175(9) 0.0526(12) Uani 1 1 d . . .
F3 F 0.4354(6) 0.1660(5) 0.13826(11) 0.0695(15) Uani 1 1 d . . .
N1 N 1.1167(6) 0.2753(5) 0.12095(11) 0.0247(13) Uani 1 1 d . . .
C5 C 1.0733(7) 0.1088(6) 0.08062(13) 0.0208(14) Uani 1 1 d . . .
C1 C 0.9851(7) 0.0968(6) 0.13204(12) 0.0226(14) Uani 1 1 d . . .
H1 H 0.9307 0.0154 0.1318 0.027 Uiso 1 1 calc R . .
F1 F 0.6311(6) 0.0496(5) 0.12295(11) 0.0725(16) Uani 1 1 d . . .
N3 N 1.0903(6) 0.2892(6) 0.14824(12) 0.0298(13) Uani 1 1 d . . .
C3 C 1.0560(7) 0.1572(6) 0.10956(13) 0.0226(15) Uani 1 1 d . . .
C7 C 1.0261(7) -0.0194(6) 0.04075(12) 0.0234(14) Uani 1 1 d . . .
H7 H 0.9832 -0.0815 0.0282 0.028 Uiso 1 1 calc R . .
C19 C 0.8569(8) 0.2214(8) 0.22645(15) 0.0385(19) Uani 1 1 d . . .
H19 H 0.7899 0.2763 0.2361 0.046 Uiso 1 1 calc R . .
N5 N 1.0101(6) 0.1790(5) 0.15447(10) 0.0262(12) Uani 1 1 d . . .
C6 C 0.9799(7) 0.0072(6) 0.06867(13) 0.0225(14) Uani 1 1 d . . .
H6 H 0.9016 -0.0346 0.0777 0.027 Uiso 1 1 calc R . .
F2 F 0.6276(6) 0.2843(5) 0.12071(11) 0.0749(17) Uani 1 1 d . . .
C17 C 1.0269(8) 0.0354(7) 0.22676(14) 0.0347(17) Uani 1 1 d . . .
H17 H 1.0759 -0.0338 0.2367 0.042 Uiso 1 1 calc R . .
C15 C 0.9755(7) 0.1558(7) 0.18411(14) 0.0277(15) Uani 1 1 d . . .
C18 C 0.9325(8) 0.1224(8) 0.24129(14) 0.0347(18) Uani 1 1 d . . .
B1 B 0.5467(10) 0.1632(8) 0.1186(2) 0.041(2) Uani 1 1 d . . .
C20 C 0.8768(8) 0.2428(7) 0.19756(13) 0.0300(16) Uani 1 1 d . . .
C10 C 0.7646(7) 0.2528(7) 0.04706(15) 0.0309(16) Uani 1 1 d . . .
H10 H 0.6884 0.2099 0.0566 0.037 Uiso 1 1 calc R . .
C16 C 1.0502(8) 0.0491(7) 0.19769(14) 0.0322(17) Uani 1 1 d . . .
C23 C 0.7970(9) 0.3541(9) 0.18192(16) 0.051(2) Uani 1 1 d . . .
H23C H 0.7342 0.4028 0.1948 0.076 Uiso 1 1 calc R . .
H23A H 0.7401 0.3129 0.1671 0.076 Uiso 1 1 calc R . .
H23B H 0.8654 0.4182 0.1738 0.076 Uiso 1 1 calc R . .
C21 C 1.1553(8) -0.0442(8) 0.18237(15) 0.0379(18) Uani 1 1 d . . .
H21C H 1.1579 -0.0195 0.1627 0.057 Uiso 1 1 calc R . .
H21B H 1.1248 -0.1392 0.1843 0.057 Uiso 1 1 calc R . .
H21A H 1.2504 -0.0335 0.1904 0.057 Uiso 1 1 calc R . .
C33 C 1.2017(8) 0.3816(7) 0.10679(14) 0.0298(16) Uani 1 1 d . . .
H34B H 1.2058 0.4633 0.1185 0.045 Uiso 1 1 calc R . .
H34C H 1.1573 0.4043 0.0890 0.045 Uiso 1 1 calc R . .
H33A H 1.2983 0.3477 0.1036 0.045 Uiso 1 1 calc R . .
C11 C 0.8065(7) 0.2267(7) 0.01897(14) 0.0308(17) Uani 1 1 d . . .
H11 H 0.7631 0.1638 0.0066 0.037 Uiso 1 1 calc R . .
C22 C 0.9196(9) 0.1096(9) 0.27313(15) 0.050(2) Uani 1 1 d . . .
H22B H 0.9805 0.0352 0.2796 0.075 Uiso 1 1 calc R . .
H22A H 0.8206 0.0903 0.2781 0.075 Uiso 1 1 calc R . .
H22C H 0.9495 0.1951 0.2818 0.075 Uiso 1 1 calc R . .
C12 C 0.9282(8) 0.3144(7) 0.01274(15) 0.0356(17) Uani 1 1 d . . .
H12 H 0.9786 0.3173 -0.0043 0.043 Uiso 1 1 calc R . .
C9 C 1.1789(7) 0.1445(7) 0.05967(13) 0.0241(15) Uani 1 1 d . . .
H9 H 1.2538 0.2085 0.0617 0.029 Uiso 1 1 calc R . .
C8 C 1.1488(7) 0.0643(6) 0.03514(13) 0.0236(15) Uani 1 1 d . . .
H8 H 1.2009 0.0665 0.0183 0.028 Uiso 1 1 calc R . .
C13 C 0.9583(8) 0.3948(7) 0.03674(14) 0.0319(17) Uani 1 1 d . . .
H13 H 1.0307 0.4618 0.0383 0.038 Uiso 1 1 calc R . .
C14 C 0.8582(8) 0.3558(7) 0.05850(15) 0.0314(17) Uani 1 1 d . . .
H14 H 0.8550 0.3915 0.0768 0.038 Uiso 1 1 calc R . .

loop_
_atom_site_aniso_label
_atom_site_aniso_U_11
_atom_site_aniso_U_22
_atom_site_aniso_U_33
_atom_site_aniso_U_23
_atom_site_aniso_U_13
_atom_site_aniso_U_12
Fe1 0.0196(5) 0.0229(5) 0.0217(5) 0.0020(4) -0.0007(4) 0.0018(4)
F4 0.049(3) 0.064(3) 0.045(3) -0.005(2) -0.011(2) -0.009(2)
F3 0.079(4) 0.072(4) 0.057(3) -0.011(3) 0.019(3) 0.011(3)
N1 0.026(3) 0.025(3) 0.023(3) 0.001(2) -0.001(3) -0.005(2)
C5 0.020(4) 0.020(3) 0.023(3) 0.002(3) -0.001(3) 0.000(3)
C1 0.022(4) 0.026(3) 0.020(3) -0.001(3) -0.004(3) -0.002(3)
F1 0.078(4) 0.062(3) 0.078(4) 0.015(3) 0.000(3) 0.028(3)
N3 0.032(3) 0.029(3) 0.028(3) -0.004(2) 0.000(3) -0.003(3)
C3 0.025(4) 0.023(3) 0.020(3) 0.000(3) -0.004(3) 0.001(3)
C7 0.024(4) 0.028(3) 0.018(3) -0.002(3) -0.005(3) 0.002(3)
C19 0.037(5) 0.051(5) 0.028(4) -0.011(3) 0.004(4) -0.004(4)
N5 0.032(3) 0.026(3) 0.021(3) 0.000(2) 0.000(2) -0.002(3)
C6 0.021(3) 0.024(3) 0.023(3) 0.009(3) 0.006(3) -0.004(3)
F2 0.107(5) 0.052(3) 0.066(3) 0.005(3) -0.030(3) -0.030(3)
C17 0.042(4) 0.038(4) 0.024(4) 0.006(3) 0.002(4) 0.002(4)
C15 0.028(4) 0.031(4) 0.024(3) -0.004(3) -0.001(3) -0.002(3)
C18 0.032(4) 0.046(4) 0.027(4) -0.001(3) -0.001(3) -0.007(3)
B1 0.050(6) 0.022(4) 0.050(5) -0.003(4) 0.002(5) 0.002(4)
C20 0.029(4) 0.038(4) 0.023(4) -0.004(3) 0.000(3) -0.001(3)
C10 0.023(4) 0.034(4) 0.035(4) -0.001(3) 0.000(4) 0.007(3)
C16 0.034(4) 0.035(4) 0.028(4) -0.002(3) -0.001(3) -0.004(3)
C23 0.057(6) 0.055(6) 0.039(4) -0.009(4) -0.002(4) 0.022(4)
C21 0.037(5) 0.044(5) 0.032(4) -0.005(3) -0.006(4) 0.011(4)
C33 0.033(4) 0.030(4) 0.026(4) 0.000(3) 0.001(3) -0.012(3)
C11 0.026(4) 0.036(4) 0.030(4) 0.003(3) 0.000(3) 0.004(3)
C22 0.048(5) 0.072(6) 0.030(4) 0.001(4) 0.005(4) -0.003(5)
C12 0.035(4) 0.036(4) 0.036(4) 0.014(3) 0.003(3) 0.009(3)
C9 0.021(4) 0.023(3) 0.028(4) 0.003(3) 0.005(3) 0.006(3)
C8 0.020(4) 0.030(4) 0.021(3) 0.004(3) 0.006(3) 0.008(3)
C13 0.033(4) 0.025(4) 0.037(4) 0.004(3) -0.007(3) 0.004(3)
C14 0.032(4) 0.030(4) 0.032(4) -0.005(3) -0.012(3) 0.010(3)

loop_
_atom_type_symbol
_atom_type_description
_atom_type_scat_dispersion_real
_atom_type_scat_dispersion_imag
_atom_type_scat_source
C C 0.0033 0.0016 'International Tables Vol C Tables 4.2.6.8 and 6.1.1.4'
H H 0.0000 0.0000 'International Tables Vol C Tables 4.2.6.8 and 6.1.1.4'
B B 0.0013 0.0007 'International Tables Vol C Tables 4.2.6.8 and 6.1.1.4'
N N 0.0061 0.0033 'International Tables Vol C Tables 4.2.6.8 and 6.1.1.4'
F F 0.0171 0.0103 'International Tables Vol C Tables 4.2.6.8 and 6.1.1.4'
Fe Fe 0.3463 0.8444 'International Tables Vol C Tables 4.2.6.8 and 6.1.1.4'

loop_
_geom_angle_atom_site_label_1
_geom_angle_atom_site_label_2
_geom_angle_atom_site_label_3
_geom_angle
_geom_angle_site_symmetry_1
_geom_angle_site_symmetry_3
C5 Fe1 C9 41.3(2) . .
C5 Fe1 C6 41.0(2) . .
C9 Fe1 C6 68.9(3) . .
C5 Fe1 C12 160.4(3) . .
C9 Fe1 C12 124.2(3) . .
C6 Fe1 C12 157.9(3) . .
C5 Fe1 C11 156.5(3) . .
C9 Fe1 C11 160.5(3) . .
C6 Fe1 C11 120.7(3) . .
C12 Fe1 C11 41.2(3) . .
C5 Fe1 C10 121.1(3) . .
C9 Fe1 C10 158.4(3) . .
C6 Fe1 C10 105.8(3) . .
C12 Fe1 C10 68.4(3) . .
C11 Fe1 C10 40.3(3) . .
C5 Fe1 C7 68.6(2) . .
C9 Fe1 C7 68.5(3) . .
C6 Fe1 C7 40.4(2) . .
C12 Fe1 C7 123.2(3) . .
C11 Fe1 C7 106.8(3) . .
C10 Fe1 C7 121.8(3) . .
C5 Fe1 C14 106.8(3) . .
C9 Fe1 C14 123.2(3) . .
C6 Fe1 C14 122.0(3) . .
C12 Fe1 C14 68.3(3) . .
C11 Fe1 C14 68.3(3) . .
C10 Fe1 C14 40.7(3) . .
C7 Fe1 C14 157.9(3) . .
C5 Fe1 C8 68.8(2) . .
C9 Fe1 C8 40.7(2) . .
C6 Fe1 C8 68.2(2) . .
C12 Fe1 C8 109.0(3) . .
C11 Fe1 C8 123.7(3) . .
C10 Fe1 C8 158.5(3) . .
C7 Fe1 C8 40.4(3) . .
C14 Fe1 C8 160.0(3) . .
C5 Fe1 C13 124.0(3) . .
C9 Fe1 C13 109.1(3) . .
C6 Fe1 C13 159.5(3) . .
C12 Fe1 C13 40.0(3) . .
C11 Fe1 C13 68.2(3) . .
C10 Fe1 C13 68.2(3) . .
C7 Fe1 C13 159.4(3) . .
C14 Fe1 C13 40.8(3) . .
C8 Fe1 C13 124.4(3) . .
N3 N1 C3 113.0(5) . .
N3 N1 C33 118.6(5) . .
C3 N1 C33 128.4(5) . .
C6 C5 C9 107.6(5) . .
C6 C5 C3 121.9(5) . .
C9 C5 C3 130.4(6) . .
C6 C5 Fe1 69.9(3) . .
C9 C5 Fe1 69.7(4) . .
C3 C5 Fe1 126.9(4) . .
N5 C1 C3 106.2(5) . .
N1 N3 N5 103.8(5) . .
C1 C3 N1 103.9(5) . .
C1 C3 C5 130.0(6) . .
N1 C3 C5 126.1(6) . .
C6 C7 C8 108.2(5) . .
C6 C7 Fe1 69.3(3) . .
C8 C7 Fe1 69.9(4) . .
C18 C19 C20 122.4(7) . .
N3 N5 C1 113.1(5) . .
N3 N5 C15 117.3(5) . .
C1 N5 C15 129.2(5) . .
C7 C6 C5 108.3(5) . .
C7 C6 Fe1 70.3(3) . .
C5 C6 Fe1 69.1(3) . .
C18 C17 C16 121.7(7) . .
C20 C15 C16 123.8(6) . .
C20 C15 N5 119.5(6) . .
C16 C15 N5 116.6(6) . .
C19 C18 C17 118.9(6) . .
C19 C18 C22 121.6(7) . .
C17 C18 C22 119.4(7) . .
F1 B1 F4 109.3(7) . .
F1 B1 F3 109.7(7) . .
F4 B1 F3 109.1(7) . .
F1 B1 F2 110.9(8) . .
F4 B1 F2 108.2(7) . .
F3 B1 F2 109.5(7) . .
C15 C20 C19 116.5(7) . .
C15 C20 C23 121.8(6) . .
C19 C20 C23 121.7(7) . .
C11 C10 C14 108.5(6) . .
C11 C10 Fe1 69.8(4) . .
C14 C10 Fe1 69.9(4) . .
C15 C16 C17 116.5(6) . .
C15 C16 C21 122.4(6) . .
C17 C16 C21 121.0(6) . .
C10 C11 C12 107.7(6) . .
C10 C11 Fe1 70.0(4) . .
C12 C11 Fe1 69.2(4) . .
C13 C12 C11 108.3(6) . .
C13 C12 Fe1 71.0(4) . .
C11 C12 Fe1 69.6(4) . .
C8 C9 C5 107.5(6) . .
C8 C9 Fe1 70.2(4) . .
C5 C9 Fe1 69.0(4) . .
C7 C8 C9 108.3(5) . .
C7 C8 Fe1 69.7(4) . .
C9 C8 Fe1 69.1(4) . .
C12 C13 C14 108.0(6) . .
C12 C13 Fe1 69.0(4) . .
C14 C13 Fe1 69.1(4) . .
C10 C14 C13 107.5(6) . .
C10 C14 Fe1 69.5(4) . .
C13 C14 Fe1 70.1(4) . .

loop_
_geom_bond_atom_site_label_1
_geom_bond_atom_site_label_2
_geom_bond_distance
_geom_bond_site_symmetry_2
Fe1 C5 2.022(6) .
Fe1 C9 2.032(7) .
Fe1 C6 2.032(6) .
Fe1 C12 2.034(7) .
Fe1 C11 2.038(7) .
Fe1 C10 2.041(7) .
Fe1 C7 2.045(6) .
Fe1 C14 2.046(7) .
Fe1 C8 2.046(6) .
Fe1 C13 2.059(7) .
F4 B1 1.378(10) .
F3 B1 1.384(10) .
N1 N3 1.318(7) .
N1 C3 1.376(8) .
N1 C33 1.452(8) .
C5 C6 1.418(8) .
C5 C9 1.430(9) .
C5 C3 1.452(8) .
C1 N5 1.341(8) .
C1 C3 1.376(9) .
F1 B1 1.357(9) .
N3 N5 1.325(7) .
C7 C6 1.409(8) .
C7 C8 1.413(9) .
C19 C18 1.372(10) .
C19 C20 1.392(9) .
N5 C15 1.452(8) .
F2 B1 1.386(9) .
C17 C18 1.388(10) .
C17 C16 1.395(9) .
C15 C20 1.389(9) .
C15 C16 1.393(10) .
C18 C22 1.513(10) .
C20 C23 1.494(10) .
C10 C11 1.404(9) .
C10 C14 1.420(9) .
C16 C21 1.506(10) .
C11 C12 1.434(10) .
C12 C13 1.400(10) .
C9 C8 1.419(9) .
C13 C14 1.431(10) .
